data_7205644
loop_
_publ_author_name
'Wahl, Helene'
'Haynes, Delia A.'
'le Roex, Tanya'

_publ_section_title
;
 Solvate formation in lutidinium pamoate salts: a systematic study
;
_journal_issue 7
_journal_name_full CrystEngComm
_journal_page_first 2227
_journal_paper_doi 10.1039/c0ce00528b
_journal_volume 13
_journal_year 2011
_chemical_formula_moiety '0.5(C46H30O12H -1), 0.5(C7H10N +1) , C5H9N'
_chemical_formula_sum 'C28 H24.5 N O7'
_chemical_formula_weight 486.99
_chemical_name_common '2,5 lutidinium pamoate NMP solvate'
_chemical_name_systematic
;
?
;
_space_group_IT_number 2
_symmetry_cell_setting triclinic
_symmetry_space_group_name_Hall '-P 1'
_symmetry_space_group_name_H-M 'P -1'
_atom_sites_solution_hydrogens geom
_atom_sites_solution_primary direct
_atom_sites_solution_secondary difmap
_audit_creation_method SHELXL-97
_cell_angle_alpha 89.2920(10)
_cell_angle_beta 85.4450(10)
_cell_angle_gamma 74.6440(10)
_cell_formula_units_Z 2
_cell_length_a 7.6370(6)
_cell_length_b 10.4230(8)
_cell_length_c 20.0330(16)
_cell_measurement_reflns_used 6547
_cell_measurement_temperature 100(2)
_cell_measurement_theta_max 27.489
_cell_measurement_theta_min 2.261
_cell_volume 1532.8(2)
_computing_cell_refinement 'SAINT (Bruker, 2009)'
_computing_data_collection 'APEX2 (Bruker, 2009)'
_computing_data_reduction SAINT
_computing_structure_refinement
;
SHELXL (Sheldrick, 2008), Platon/SQUEEZE
(Spek, A. L. (2003). J. Appl. Cryst. 36, 7-13.)
;
_computing_structure_solution 'SHELXS (Sheldrick, 2008)'
_diffrn_ambient_temperature 100(2)
_diffrn_measured_fraction_theta_full 0.996
_diffrn_measured_fraction_theta_max 0.912
_diffrn_measurement_device_type 'Bruker APEX CCD area-detector'
_diffrn_measurement_method \w
_diffrn_radiation_monochromator graphite
_diffrn_radiation_source 'fine-focus sealed tube'
_diffrn_radiation_type MoK\a
_diffrn_radiation_wavelength 0.71073
_diffrn_reflns_av_R_equivalents 0.0195
_diffrn_reflns_av_sigmaI/netI 0.0234
_diffrn_reflns_limit_h_max 9
_diffrn_reflns_limit_h_min -9
_diffrn_reflns_limit_k_max 13
_diffrn_reflns_limit_k_min -12
_diffrn_reflns_limit_l_max 26
_diffrn_reflns_limit_l_min -26
_diffrn_reflns_number 17437
_diffrn_reflns_theta_full 26.00
_diffrn_reflns_theta_max 27.90
_diffrn_reflns_theta_min 1.02
_diffrn_standards_number 0
_exptl_absorpt_coefficient_mu 0.076
_exptl_absorpt_correction_T_max 0.9797
_exptl_absorpt_correction_T_min 0.9764
_exptl_absorpt_correction_type multi-scan
_exptl_absorpt_process_details '(SADABS; Bruker, 2002)'
_exptl_crystal_colour yellow
_exptl_crystal_density_diffrn 1.055
_exptl_crystal_density_method 'not measured'
_exptl_crystal_description block
_exptl_crystal_F_000 511
_exptl_crystal_size_max 0.31
_exptl_crystal_size_mid 0.31
_exptl_crystal_size_min 0.27
_platon_squeeze_details
;
;
_refine_diff_density_max 0.303
_refine_diff_density_min -0.203
_refine_diff_density_rms 0.039
_refine_ls_extinction_method none
_refine_ls_goodness_of_fit_ref 1.131
_refine_ls_hydrogen_treatment mixed
_refine_ls_matrix_type full
_refine_ls_number_parameters 339
_refine_ls_number_reflns 6680
_refine_ls_number_restraints 0
_refine_ls_restrained_S_all 1.131
_refine_ls_R_factor_all 0.0499
_refine_ls_R_factor_gt 0.0417
_refine_ls_shift/su_max 0.001
_refine_ls_shift/su_mean 0.000
_refine_ls_structure_factor_coef Fsqd
_refine_ls_weighting_details 'calc w=1/[\s^2^(Fo^2^)+(0.0619P)^2^+0.1589P] where P=(Fo^2^+2Fc^2^)/3'
_refine_ls_weighting_scheme calc
_refine_ls_wR_factor_gt 0.1175
_refine_ls_wR_factor_ref 0.1225
_reflns_number_gt 5357
_reflns_number_total 6680
_reflns_threshold_expression >2sigma(I)
_cod_data_source_file c0ce00528b.txt
_cod_data_source_block 8
_cod_original_sg_symbol_H-M P-1
_cod_original_formula_sum 'C28 H24.50 N O7'
_cod_database_code 7205644

loop_
_symmetry_equiv_pos_as_xyz
'x, y, z'
'-x, -y, -z'

loop_
_atom_site_label
_atom_site_type_symbol
_atom_site_fract_x
_atom_site_fract_y
_atom_site_fract_z
_atom_site_U_iso_or_equiv
_atom_site_adp_type
_atom_site_occupancy
_atom_site_symmetry_multiplicity
_atom_site_calc_flag
_atom_site_refinement_flags
_atom_site_disorder_assembly
_atom_site_disorder_group
O1 O 1.04281(11) 0.92143(8) -0.08028(4) 0.0295(2) Uani 1 1 d . . .
C1 C 0.89341(16) 1.00408(12) -0.08564(6) 0.0278(3) Uani 1 1 d . . .
N2 N 0.86791(14) 1.10256(10) -0.12982(5) 0.0307(2) Uani 1 1 d . . .
C3 C 0.68170(17) 1.18459(12) -0.13042(7) 0.0313(3) Uani 1 1 d . . .
H3A H 0.6295 1.1727 -0.1729 0.038 Uiso 1 1 calc R . .
H3B H 0.6758 1.2799 -0.1246 0.038 Uiso 1 1 calc R . .
C4 C 0.58007(17) 1.13374(13) -0.07038(7) 0.0335(3) Uani 1 1 d . . .
H4B H 0.5394 1.2032 -0.0351 0.040 Uiso 1 1 calc R . .
H4A H 0.4721 1.1092 -0.0847 0.040 Uiso 1 1 calc R . .
C5 C 0.71588(16) 1.01215(12) -0.04434(6) 0.0295(3) Uani 1 1 d . . .
H5B H 0.7298 1.0231 0.0038 0.035 Uiso 1 1 calc R . .
H5A H 0.6752 0.9307 -0.0504 0.035 Uiso 1 1 calc R . .
C6 C 1.00921(18) 1.12281(13) -0.17813(7) 0.0354(3) Uani 1 1 d . . .
H6A H 0.9799 1.1055 -0.2233 0.053 Uiso 1 1 calc R . .
H6B H 1.1262 1.0618 -0.1688 0.053 Uiso 1 1 calc R . .
H6C H 1.0171 1.2148 -0.1749 0.053 Uiso 1 1 calc R . .
O211 O 0.85356(13) 0.14303(8) 0.27648(5) 0.0327(2) Uani 1 1 d . . .
H211 H 0.869(3) 0.079(2) 0.3075(11) 0.077(6) Uiso 1 1 d . . .
C211 C 0.86178(16) 0.25366(11) 0.31007(6) 0.0248(2) Uani 1 1 d . . .
C212 C 0.89325(17) 0.24475(11) 0.37946(6) 0.0280(3) Uani 1 1 d . . .
C213 C 0.89783(17) 0.35662(11) 0.41394(6) 0.0292(3) Uani 1 1 d . . .
H213 H 0.9194 0.3504 0.4601 0.035 Uiso 1 1 calc R . .
C214 C 0.87101(16) 0.48069(11) 0.38185(6) 0.0264(3) Uani 1 1 d . . .
C215 C 0.87201(18) 0.59652(12) 0.41809(7) 0.0328(3) Uani 1 1 d . . .
H215 H 0.8915 0.5899 0.4644 0.039 Uiso 1 1 calc R . .
C216 C 0.84550(19) 0.71725(12) 0.38768(7) 0.0353(3) Uani 1 1 d . . .
H216 H 0.8495 0.7938 0.4122 0.042 Uiso 1 1 calc R . .
C217 C 0.81211(18) 0.72671(12) 0.31944(7) 0.0336(3) Uani 1 1 d . . .
H217 H 0.7902 0.8111 0.2985 0.040 Uiso 1 1 calc R . .
C218 C 0.81036(16) 0.61738(11) 0.28247(6) 0.0278(3) Uani 1 1 d . . .
H218 H 0.7873 0.6273 0.2365 0.033 Uiso 1 1 calc R . .
C219 C 0.84270(15) 0.48874(11) 0.31210(6) 0.0232(2) Uani 1 1 d . . .
C220 C 0.84351(15) 0.37239(11) 0.27549(6) 0.0229(2) Uani 1 1 d . . .
C221 C 0.9243(2) 0.11305(12) 0.41409(7) 0.0378(3) Uani 1 1 d . . .
O221 O 0.90628(17) 0.01451(9) 0.38376(5) 0.0495(3) Uani 1 1 d . . .
O222 O 0.96964(18) 0.11094(9) 0.47437(5) 0.0548(3) Uani 1 1 d . . .
H222 H 1.0000 0.0000 0.5000 0.110(11) Uiso 1 2 d S . .
C222 C 0.81989(15) 0.37473(11) 0.20093(6) 0.0248(2) Uani 1 1 d . . .
H22A H 0.7016 0.4381 0.1932 0.030 Uiso 1 1 calc R . .
H22B H 0.8135 0.2853 0.1871 0.030 Uiso 1 1 calc R . .
C223 C 0.96796(15) 0.41299(11) 0.15587(6) 0.0233(2) Uani 1 1 d . . .
O224 O 0.74533(11) 0.59618(9) 0.11707(5) 0.0313(2) Uani 1 1 d . . .
H224 H 0.743(2) 0.6636(18) 0.0867(9) 0.063(5) Uiso 1 1 d . . .
C224 C 0.92247(15) 0.52362(11) 0.11536(6) 0.0241(2) Uani 1 1 d . . .
C225 C 1.05842(15) 0.56255(11) 0.07221(6) 0.0237(2) Uani 1 1 d . . .
C226 C 1.23667(16) 0.48887(11) 0.07110(6) 0.0245(2) Uani 1 1 d . . .
H226 H 1.3268 0.5162 0.0434 0.029 Uiso 1 1 calc R . .
C227 C 1.28899(15) 0.37368(11) 0.11007(6) 0.0238(2) Uani 1 1 d . . .
C228 C 1.47200(16) 0.29618(12) 0.10748(6) 0.0272(3) Uani 1 1 d . . .
H228 H 1.5624 0.3239 0.0801 0.033 Uiso 1 1 calc R . .
C229 C 1.52099(16) 0.18210(12) 0.14378(6) 0.0303(3) Uani 1 1 d . . .
H229 H 1.6447 0.1316 0.1421 0.036 Uiso 1 1 calc R . .
C230 C 1.38640(17) 0.14019(12) 0.18363(7) 0.0315(3) Uani 1 1 d . . .
H230 H 1.4201 0.0602 0.2083 0.038 Uiso 1 1 calc R . .
C231 C 1.20752(16) 0.21273(11) 0.18744(6) 0.0271(3) Uani 1 1 d . . .
H231 H 1.1193 0.1816 0.2143 0.032 Uiso 1 1 calc R . .
C232 C 1.15202(15) 0.33378(11) 0.15189(6) 0.0231(2) Uani 1 1 d . . .
C233 C 1.00392(16) 0.68294(11) 0.03034(6) 0.0252(2) Uani 1 1 d . . .
O233 O 0.84471(12) 0.75005(9) 0.03105(5) 0.0351(2) Uani 1 1 d . . .
O234 O 1.13574(11) 0.71378(8) -0.00702(4) 0.0292(2) Uani 1 1 d . . .
H234 H 1.079(3) 0.796(2) -0.0337(12) 0.104(8) Uiso 1 1 d . . .

loop_
_atom_site_aniso_label
_atom_site_aniso_U_11
_atom_site_aniso_U_22
_atom_site_aniso_U_33
_atom_site_aniso_U_23
_atom_site_aniso_U_13
_atom_site_aniso_U_12
O1 0.0243(4) 0.0295(4) 0.0321(5) 0.0057(4) 0.0009(3) -0.0037(3)
C1 0.0280(6) 0.0274(6) 0.0281(6) -0.0001(5) -0.0016(5) -0.0080(5)
N2 0.0314(6) 0.0269(5) 0.0320(6) 0.0023(4) 0.0026(4) -0.0063(4)
C3 0.0288(6) 0.0263(6) 0.0369(7) 0.0042(5) -0.0025(5) -0.0039(5)
C4 0.0287(6) 0.0339(7) 0.0355(7) 0.0032(5) 0.0002(5) -0.0048(5)
C5 0.0266(6) 0.0335(6) 0.0280(6) 0.0042(5) -0.0002(5) -0.0079(5)
C6 0.0370(7) 0.0292(6) 0.0380(7) 0.0016(5) 0.0108(6) -0.0094(5)
O211 0.0482(6) 0.0223(4) 0.0319(5) 0.0006(4) -0.0028(4) -0.0168(4)
C211 0.0268(6) 0.0206(5) 0.0286(6) 0.0001(4) -0.0009(5) -0.0094(4)
C212 0.0355(6) 0.0201(6) 0.0299(6) 0.0053(5) -0.0021(5) -0.0102(5)
C213 0.0388(7) 0.0234(6) 0.0260(6) 0.0033(5) -0.0029(5) -0.0096(5)
C214 0.0288(6) 0.0211(5) 0.0302(6) 0.0022(5) -0.0001(5) -0.0087(5)
C215 0.0430(7) 0.0248(6) 0.0319(7) -0.0001(5) -0.0011(5) -0.0116(5)
C216 0.0445(8) 0.0211(6) 0.0407(7) -0.0032(5) 0.0053(6) -0.0121(5)
C217 0.0388(7) 0.0189(6) 0.0398(7) 0.0040(5) 0.0109(6) -0.0060(5)
C218 0.0282(6) 0.0230(6) 0.0295(6) 0.0058(5) 0.0057(5) -0.0046(5)
C219 0.0201(5) 0.0208(5) 0.0285(6) 0.0046(4) 0.0019(4) -0.0061(4)
C220 0.0188(5) 0.0237(5) 0.0265(6) 0.0042(4) -0.0002(4) -0.0068(4)
C221 0.0585(9) 0.0230(6) 0.0333(7) 0.0073(5) -0.0037(6) -0.0135(6)
O221 0.0896(8) 0.0234(5) 0.0410(6) 0.0068(4) -0.0084(5) -0.0242(5)
O222 0.1077(10) 0.0253(5) 0.0335(5) 0.0112(4) -0.0173(6) -0.0185(6)
C222 0.0208(5) 0.0269(6) 0.0277(6) 0.0030(5) -0.0022(4) -0.0080(4)
C223 0.0221(6) 0.0257(6) 0.0224(5) 0.0002(4) -0.0028(4) -0.0069(4)
O224 0.0200(4) 0.0347(5) 0.0357(5) 0.0128(4) -0.0011(3) -0.0019(3)
C224 0.0198(5) 0.0283(6) 0.0234(6) 0.0005(5) -0.0027(4) -0.0051(4)
C225 0.0246(6) 0.0255(6) 0.0206(5) 0.0012(4) -0.0020(4) -0.0061(4)
C226 0.0240(6) 0.0281(6) 0.0223(5) 0.0007(4) -0.0010(4) -0.0087(5)
C227 0.0226(6) 0.0258(6) 0.0231(6) -0.0013(4) -0.0030(4) -0.0063(4)
C228 0.0225(6) 0.0304(6) 0.0286(6) -0.0013(5) -0.0008(5) -0.0071(5)
C229 0.0228(6) 0.0290(6) 0.0367(7) -0.0020(5) -0.0048(5) -0.0017(5)
C230 0.0321(7) 0.0248(6) 0.0363(7) 0.0055(5) -0.0063(5) -0.0046(5)
C231 0.0251(6) 0.0261(6) 0.0298(6) 0.0014(5) -0.0017(5) -0.0066(5)
C232 0.0227(6) 0.0250(6) 0.0221(5) -0.0003(4) -0.0037(4) -0.0066(4)
C233 0.0249(6) 0.0277(6) 0.0224(6) 0.0018(4) -0.0010(4) -0.0063(5)
O233 0.0261(5) 0.0352(5) 0.0395(5) 0.0137(4) 0.0001(4) -0.0013(4)
O234 0.0276(4) 0.0304(4) 0.0283(4) 0.0067(4) 0.0010(3) -0.0065(3)

loop_
_atom_type_symbol
_atom_type_description
_atom_type_scat_dispersion_real
_atom_type_scat_dispersion_imag
_atom_type_scat_source
C C 0.0033 0.0016 'International Tables Vol C Tables 4.2.6.8 and 6.1.1.4'
H H 0.0000 0.0000 'International Tables Vol C Tables 4.2.6.8 and 6.1.1.4'
N N 0.0061 0.0033 'International Tables Vol C Tables 4.2.6.8 and 6.1.1.4'
O O 0.0106 0.0060 'International Tables Vol C Tables 4.2.6.8 and 6.1.1.4'

loop_
_geom_angle_atom_site_label_1
_geom_angle_atom_site_label_2
_geom_angle_atom_site_label_3
_geom_angle
_geom_angle_site_symmetry_1
_geom_angle_site_symmetry_3
_geom_angle_publ_flag
O1 C1 N2 123.59(11) . . ?
O1 C1 C5 127.22(11) . . ?
N2 C1 C5 109.18(10) . . ?
C1 N2 C6 123.71(11) . . ?
C1 N2 C3 115.24(10) . . ?
C6 N2 C3 120.88(10) . . ?
N2 C3 C4 103.86(10) . . ?
C5 C4 C3 106.11(10) . . ?
C1 C5 C4 105.14(10) . . ?
O211 C211 C220 119.08(10) . . ?
O211 C211 C212 119.44(10) . . ?
C220 C211 C212 121.46(10) . . ?
C213 C212 C211 119.69(10) . . ?
C213 C212 C221 120.31(11) . . ?
C211 C212 C221 120.00(11) . . ?
C212 C213 C214 120.91(11) . . ?
C213 C214 C215 120.66(11) . . ?
C213 C214 C219 119.22(11) . . ?
C215 C214 C219 120.12(10) . . ?
C216 C215 C214 121.22(12) . . ?
C215 C216 C217 118.98(12) . . ?
C218 C217 C216 121.73(11) . . ?
C217 C218 C219 120.87(11) . . ?
C220 C219 C218 122.76(11) . . ?
C220 C219 C214 120.21(10) . . ?
C218 C219 C214 117.02(10) . . ?
C211 C220 C219 118.35(10) . . ?
C211 C220 C222 119.32(10) . . ?
C219 C220 C222 122.31(10) . . ?
O221 C221 O222 124.29(11) . . ?
O221 C221 C212 119.66(12) . . ?
O222 C221 C212 116.05(11) . . ?
C220 C222 C223 115.99(9) . . ?
C224 C223 C232 118.81(10) . . ?
C224 C223 C222 119.63(10) . . ?
C232 C223 C222 121.49(10) . . ?
O224 C224 C223 118.87(10) . . ?
O224 C224 C225 119.98(10) . . ?
C223 C224 C225 121.16(10) . . ?
C226 C225 C224 119.44(10) . . ?
C226 C225 C233 121.23(10) . . ?
C224 C225 C233 119.33(10) . . ?
C225 C226 C227 121.53(11) . . ?
C226 C227 C228 121.34(11) . . ?
C226 C227 C232 118.72(10) . . ?
C228 C227 C232 119.92(10) . . ?
C229 C228 C227 121.08(11) . . ?
C228 C229 C230 119.37(11) . . ?
C231 C230 C229 121.23(11) . . ?
C230 C231 C232 121.07(11) . . ?
C231 C232 C223 122.50(10) . . ?
C231 C232 C227 117.27(10) . . ?
C223 C232 C227 120.22(10) . . ?
O233 C233 O234 122.15(10) . . ?
O233 C233 C225 121.85(10) . . ?
O234 C233 C225 115.99(10) . . ?

loop_
_geom_bond_atom_site_label_1
_geom_bond_atom_site_label_2
_geom_bond_distance
_geom_bond_site_symmetry_2
_geom_bond_publ_flag
O1 C1 1.2458(14) . ?
C1 N2 1.3318(16) . ?
C1 C5 1.5143(17) . ?
N2 C6 1.4475(16) . ?
N2 C3 1.4533(15) . ?
C3 C4 1.5440(18) . ?
C4 C5 1.5256(17) . ?
O211 C211 1.3604(14) . ?
C211 C220 1.3906(15) . ?
C211 C212 1.4271(17) . ?
C212 C213 1.3724(17) . ?
C212 C221 1.5007(16) . ?
C213 C214 1.4098(16) . ?
C214 C215 1.4185(17) . ?
C214 C219 1.4288(17) . ?
C215 C216 1.3643(17) . ?
C216 C217 1.4079(19) . ?
C217 C218 1.3704(17) . ?
C218 C219 1.4280(15) . ?
C219 C220 1.4233(16) . ?
C220 C222 1.5180(16) . ?
C221 O221 1.2437(16) . ?
C221 O222 1.2807(17) . ?
C222 C223 1.5232(15) . ?
C223 C224 1.3852(16) . ?
C223 C232 1.4258(15) . ?
O224 C224 1.3618(13) . ?
C224 C225 1.4359(16) . ?
C225 C226 1.3731(16) . ?
C225 C233 1.4846(15) . ?
C226 C227 1.4083(16) . ?
C227 C228 1.4143(16) . ?
C227 C232 1.4324(16) . ?
C228 C229 1.3671(17) . ?
C229 C230 1.4083(18) . ?
C230 C231 1.3717(16) . ?
C231 C232 1.4217(16) . ?
C233 O233 1.2308(14) . ?
C233 O234 1.3125(14) . ?

loop_
_geom_hbond_atom_site_label_D
_geom_hbond_atom_site_label_H
_geom_hbond_atom_site_label_A
_geom_hbond_distance_DH
_geom_hbond_distance_HA
_geom_hbond_distance_DA
_geom_hbond_angle_DHA
_geom_hbond_site_symmetry_A
O234 H234 O1 1.02(2) 1.57(2) 2.5721(11) 166(2) .

loop_
_platon_squeeze_void_nr
_platon_squeeze_void_average_x
_platon_squeeze_void_average_y
_platon_squeeze_void_average_z
_platon_squeeze_void_volume
_platon_squeeze_void_count_electrons
_platon_squeeze_void_content
1 0.500 0.684 1.000 458 152 ' '

loop_
_cod_related_entry_id
_cod_related_entry_database
_cod_related_entry_code
1 ChemSpider 30653751
